data_7212717
loop_
_publ_author_name
'Mitsumoto, Kiyotaka'
'Ui, Mayumi'
'Nihei, Masayuki'
'Nishikawa, Hiroyuki'
'Oshio, Hiroki'

_publ_section_title
;
 Single chain magnet of a cyanide bridged FeII/FeIII complex
;
_journal_issue 10
_journal_name_full CrystEngComm
_journal_page_first 2697
_journal_paper_doi 10.1039/c004351f
_journal_volume 12
_journal_year 2010
_chemical_formula_sum 'C48 H74 B2 Fe3 N22 O5'
_chemical_formula_weight 1228.46
_chemical_name_systematic
;
?
;
_space_group_IT_number 2
_symmetry_cell_setting triclinic
_symmetry_space_group_name_Hall '-P 1'
_symmetry_space_group_name_H-M 'P -1'
_atom_sites_solution_hydrogens geom
_atom_sites_solution_primary direct
_atom_sites_solution_secondary difmap
_audit_creation_method SHELXL-97
_cell_angle_alpha 105.457(6)
_cell_angle_beta 105.167(6)
_cell_angle_gamma 91.229(7)
_cell_formula_units_Z 2
_cell_length_a 11.590(3)
_cell_length_b 13.984(4)
_cell_length_c 20.498(6)
_cell_measurement_reflns_used 1347
_cell_measurement_temperature 200(2)
_cell_measurement_theta_max 20.266
_cell_measurement_theta_min 2.311
_cell_volume 3075.6(15)
_computing_cell_refinement 'Bruker SAINT'
_computing_data_collection 'Bruker APEX2'
_computing_data_reduction 'Bruker SAINT'
_computing_molecular_graphics 'Bruker SHELXTL'
_computing_publication_material 'Bruker SHELXTL'
_computing_structure_refinement 'SHELXL-97 (Sheldrick, 1997)'
_computing_structure_solution 'SHELXS-97 (Sheldrick, 1990)'
_diffrn_ambient_temperature 200(2)
_diffrn_detector_area_resol_mean 8.366
_diffrn_measured_fraction_theta_full 0.984
_diffrn_measured_fraction_theta_max 0.984
_diffrn_measurement_device_type 'Bruker APEXII CCD area detector'
_diffrn_measurement_method 'phi and omega scans'
_diffrn_radiation_monochromator 'Bruker Helios multilayer confocal mirror'
_diffrn_radiation_source 'Bruker TXS fine-focus rotating anode'
_diffrn_radiation_type MoK\a
_diffrn_radiation_wavelength 0.71073
_diffrn_reflns_av_R_equivalents 0.0640
_diffrn_reflns_av_sigmaI/netI 0.1742
_diffrn_reflns_limit_h_max 12
_diffrn_reflns_limit_h_min -13
_diffrn_reflns_limit_k_max 16
_diffrn_reflns_limit_k_min -10
_diffrn_reflns_limit_l_max 24
_diffrn_reflns_limit_l_min -24
_diffrn_reflns_number 16148
_diffrn_reflns_theta_full 25.12
_diffrn_reflns_theta_max 25.12
_diffrn_reflns_theta_min 1.07
_diffrn_standards_decay_% 0
_diffrn_standards_interval_time 720
_diffrn_standards_number 56
_exptl_absorpt_coefficient_mu 0.759
_exptl_absorpt_correction_T_max 0.9279
_exptl_absorpt_correction_T_min 0.8043
_exptl_absorpt_correction_type empirical
_exptl_crystal_colour red
_exptl_crystal_density_diffrn 1.326
_exptl_crystal_density_method 'not measured'
_exptl_crystal_description needle
_exptl_crystal_F_000 1288
_exptl_crystal_size_max 0.30
_exptl_crystal_size_mid 0.10
_exptl_crystal_size_min 0.10
_platon_squeeze_details
;
;
_refine_diff_density_max 2.058
_refine_diff_density_min -0.582
_refine_diff_density_rms 0.129
_refine_ls_extinction_method none
_refine_ls_goodness_of_fit_ref 0.909
_refine_ls_hydrogen_treatment constr
_refine_ls_matrix_type full
_refine_ls_number_parameters 641
_refine_ls_number_reflns 10808
_refine_ls_number_restraints 0
_refine_ls_restrained_S_all 0.909
_refine_ls_R_factor_all 0.1540
_refine_ls_R_factor_gt 0.0908
_refine_ls_shift/su_max 0.002
_refine_ls_shift/su_mean 0.000
_refine_ls_structure_factor_coef Fsqd
_refine_ls_weighting_details 'calc w=1/[\s^2^(Fo^2^)+(0.1237P)^2^+0.0000P] where P=(Fo^2^+2Fc^2^)/3'
_refine_ls_weighting_scheme calc
_refine_ls_wR_factor_gt 0.2177
_refine_ls_wR_factor_ref 0.2433
_reflns_number_gt 5386
_reflns_number_total 10808
_reflns_threshold_expression >2sigma(I)
_cod_data_source_file c004351f.txt
_cod_data_source_block '[FeIIFeIII2(CN)6(tp*)2(DMF)2]'
_cod_depositor_comments
;
The following automatic conversions were performed:

'_symmetry_cell_setting' value 'Triclinic' changed to 'triclinic'
according to /home/saulius/struct/CIF-dictionaries/cif_core.dic
dictionary named 'cif_core.dic' version 2.4.2 from 2011-04-26.

Automatic conversion script
Id: cif_fix_values 1891 2012-01-12 08:04:46Z andrius 
;
_cod_original_cell_volume 3075.7(16)
_cod_original_sg_symbol_H-M P-1
_cod_database_code 7212717

loop_
_symmetry_equiv_pos_as_xyz
'x, y, z'
'-x, -y, -z'

loop_
_atom_site_label
_atom_site_type_symbol
_atom_site_fract_x
_atom_site_fract_y
_atom_site_fract_z
_atom_site_U_iso_or_equiv
_atom_site_adp_type
_atom_site_occupancy
_atom_site_symmetry_multiplicity
_atom_site_calc_flag
_atom_site_refinement_flags
B2 B 0.3317(8) 0.3714(7) 0.3366(5) 0.037(2) Uani 1 1 d .
H2 H 0.3597 0.3875 0.3891 0.044 Uiso 1 1 calc R
B1 B 0.2890(10) 0.8767(8) 0.3424(5) 0.049(3) Uani 1 1 d .
H1 H 0.3507 0.8921 0.3891 0.058 Uiso 1 1 calc R
C1 C 0.1503(6) 0.3930(5) 0.1156(4) 0.0261(16) Uani 1 1 d .
C2 C 0.1448(6) 0.2070(5) 0.1096(4) 0.0233(16) Uani 1 1 d .
C3 C 0.3484(7) 0.3032(5) 0.1145(4) 0.0352(19) Uani 1 1 d .
C4 C 0.3722(7) 0.5523(6) 0.1640(4) 0.045(2) Uani 1 1 d .
H4A H 0.3922 0.4966 0.1295 0.067 Uiso 1 1 calc R
H4B H 0.4230 0.6128 0.1703 0.067 Uiso 1 1 calc R
H4C H 0.2876 0.5631 0.1471 0.067 Uiso 1 1 calc R
C5 C 0.3935(7) 0.5285(6) 0.2335(4) 0.039(2) Uani 1 1 d .
C6 C 0.4620(8) 0.5867(6) 0.2996(4) 0.047(2) Uani 1 1 d .
H6 H 0.5058 0.6496 0.3100 0.056 Uiso 1 1 calc R
C7 C 0.4533(8) 0.5347(6) 0.3467(4) 0.044(2) Uani 1 1 d .
C8 C 0.5132(9) 0.5597(7) 0.4224(5) 0.064(3) Uani 1 1 d .
H8A H 0.4532 0.5570 0.4480 0.096 Uiso 1 1 calc R
H8B H 0.5547 0.6271 0.4383 0.096 Uiso 1 1 calc R
H8C H 0.5716 0.5119 0.4315 0.096 Uiso 1 1 calc R
C9 C -0.0719(7) 0.3110(6) 0.1606(4) 0.044(2) Uani 1 1 d .
H9A H -0.0659 0.3622 0.1367 0.066 Uiso 1 1 calc R
H9B H -0.1522 0.3067 0.1676 0.066 Uiso 1 1 calc R
H9C H -0.0583 0.2464 0.1317 0.066 Uiso 1 1 calc R
C10 C 0.0207(7) 0.3378(5) 0.2306(4) 0.0299(18) Uani 1 1 d .
C11 C -0.0012(9) 0.3603(6) 0.2959(5) 0.050(2) Uani 1 1 d .
H11 H -0.0773 0.3633 0.3054 0.060 Uiso 1 1 calc R
C12 C 0.1080(8) 0.3773(6) 0.3435(4) 0.043(2) Uani 1 1 d .
C13 C 0.1391(10) 0.4069(7) 0.4246(5) 0.064(3) Uani 1 1 d .
H13A H 0.1937 0.3614 0.4425 0.097 Uiso 1 1 calc R
H13B H 0.0653 0.4028 0.4390 0.097 Uiso 1 1 calc R
H13C H 0.1779 0.4752 0.4439 0.097 Uiso 1 1 calc R
C14 C 0.3581(7) 0.0793(5) 0.1408(4) 0.038(2) Uani 1 1 d .
H14A H 0.2732 0.0541 0.1195 0.058 Uiso 1 1 calc R
H14B H 0.4068 0.0231 0.1421 0.058 Uiso 1 1 calc R
H14C H 0.3833 0.1180 0.1126 0.058 Uiso 1 1 calc R
C15 C 0.3745(7) 0.1436(6) 0.2131(4) 0.038(2) Uani 1 1 d .
C16 C 0.4303(7) 0.1224(6) 0.2761(4) 0.044(2) Uani 1 1 d .
H16 H 0.4659 0.0630 0.2804 0.053 Uiso 1 1 calc R
C17 C 0.4248(7) 0.2028(6) 0.3307(4) 0.044(2) Uani 1 1 d .
C18 C 0.4748(10) 0.2208(8) 0.4089(5) 0.071(3) Uani 1 1 d .
H18A H 0.5325 0.2804 0.4281 0.107 Uiso 1 1 calc R
H18B H 0.5151 0.1631 0.4184 0.107 Uiso 1 1 calc R
H18C H 0.4091 0.2308 0.4313 0.107 Uiso 1 1 calc R
C19 C 0.0808(7) 0.8969(5) 0.1290(4) 0.0322(18) Uani 1 1 d .
C20 C -0.0659(9) 0.8268(6) 0.1885(4) 0.039(2) Uani 1 1 d .
C21 C 0.0727(7) 0.7115(6) 0.1227(4) 0.0318(18) Uani 1 1 d .
C22 C -0.0076(10) 1.0725(7) 0.2309(5) 0.075(3) Uani 1 1 d .
H22A H 0.0273 1.0779 0.1932 0.113 Uiso 1 1 calc R
H22B H -0.0344 1.1368 0.2514 0.113 Uiso 1 1 calc R
H22C H -0.0764 1.0215 0.2115 0.113 Uiso 1 1 calc R
C23 C 0.0828(9) 1.0446(6) 0.2855(5) 0.051(2) Uani 1 1 d .
C24 C 0.1324(11) 1.1011(7) 0.3562(5) 0.070(3) Uani 1 1 d .
H24 H 0.1139 1.1657 0.3777 0.084 Uiso 1 1 calc R
C25 C 0.2109(10) 1.0463(7) 0.3874(4) 0.058(3) Uani 1 1 d .
C26 C 0.2835(11) 1.0712(8) 0.4629(5) 0.086(4) Uani 1 1 d .
H26A H 0.2435 1.0378 0.4886 0.129 Uiso 1 1 calc R
H26B H 0.2909 1.1435 0.4840 0.129 Uiso 1 1 calc R
H26C H 0.3636 1.0487 0.4654 0.129 Uiso 1 1 calc R
C27 C 0.0666(8) 0.6624(6) 0.2700(4) 0.046(2) Uani 1 1 d .
C28 C 0.1199(9) 0.6424(7) 0.3328(5) 0.053(2) Uani 1 1 d .
H28 H 0.0990 0.5871 0.3475 0.063 Uiso 1 1 calc R
C29 C 0.2073(9) 0.7169(7) 0.3691(5) 0.057(3) Uani 1 1 d .
C30 C 0.2917(10) 0.7363(9) 0.4421(5) 0.081(4) Uani 1 1 d .
H30A H 0.2744 0.6842 0.4631 0.121 Uiso 1 1 calc R
H30B H 0.2807 0.8015 0.4714 0.121 Uiso 1 1 calc R
H30C H 0.3748 0.7359 0.4393 0.121 Uiso 1 1 calc R
C31 C 0.3125(8) 0.7871(6) 0.0947(5) 0.048(2) Uani 1 1 d .
H31A H 0.2563 0.7268 0.0786 0.073 Uiso 1 1 calc R
H31B H 0.3819 0.7731 0.0760 0.073 Uiso 1 1 calc R
H31C H 0.2723 0.8405 0.0780 0.073 Uiso 1 1 calc R
C32 C 0.3534(8) 0.8185(5) 0.1725(5) 0.041(2) Uani 1 1 d .
C33 C 0.4726(8) 0.8356(7) 0.2153(6) 0.056(3) Uani 1 1 d .
H33 H 0.5434 0.8308 0.2000 0.067 Uiso 1 1 calc R
C34 C 0.4664(8) 0.8604(6) 0.2827(5) 0.049(2) Uani 1 1 d .
C35 C 0.5659(9) 0.8872(9) 0.3511(6) 0.084(4) Uani 1 1 d .
H35A H 0.5649 0.9571 0.3767 0.126 Uiso 1 1 calc R
H35B H 0.6435 0.8777 0.3409 0.126 Uiso 1 1 calc R
H35C H 0.5536 0.8443 0.3799 0.126 Uiso 1 1 calc R
C36 C 0.3376(11) 0.8997(8) -0.0928(7) 0.097(4) Uani 1 1 d .
H36A H 0.4189 0.8901 -0.0676 0.146 Uiso 1 1 calc R
H36B H 0.3292 0.8811 -0.1435 0.146 Uiso 1 1 calc R
H36C H 0.2788 0.8578 -0.0832 0.146 Uiso 1 1 calc R
C37 C 0.3931(9) 1.0791(8) -0.0803(6) 0.079(3) Uani 1 1 d .
H37A H 0.3787 1.0704 -0.1309 0.118 Uiso 1 1 calc R
H37B H 0.4777 1.0721 -0.0594 0.118 Uiso 1 1 calc R
H37C H 0.3738 1.1456 -0.0578 0.118 Uiso 1 1 calc R
C38 C 0.2242(8) 1.0269(7) -0.0429(4) 0.046(2) Uani 1 1 d .
H38 H 0.2104 1.0952 -0.0296 0.055 Uiso 1 1 calc R
C39 C -0.3955(8) 0.6283(7) 0.0749(5) 0.065(3) Uani 1 1 d .
H39A H -0.3698 0.6701 0.1238 0.097 Uiso 1 1 calc R
H39B H -0.4792 0.6008 0.0636 0.097 Uiso 1 1 calc R
H39C H -0.3889 0.6687 0.0433 0.097 Uiso 1 1 calc R
C40 C -0.3364(9) 0.4676(8) 0.0961(6) 0.075(3) Uani 1 1 d .
H40A H -0.3748 0.4075 0.0583 0.112 Uiso 1 1 calc R
H40B H -0.3874 0.4871 0.1278 0.112 Uiso 1 1 calc R
H40C H -0.2580 0.4539 0.1226 0.112 Uiso 1 1 calc R
C41 C -0.2304(7) 0.5507(6) 0.0373(4) 0.037(2) Uani 1 1 d .
H41 H -0.2185 0.6069 0.0212 0.044 Uiso 1 1 calc R
C74 C -0.0378(8) 0.6005(7) 0.2120(5) 0.052(2) Uani 1 1 d .
H74A H -0.0916 0.6446 0.1917 0.078 Uiso 1 1 calc R
H74B H -0.0819 0.5596 0.2314 0.078 Uiso 1 1 calc R
H74C H -0.0077 0.5570 0.1753 0.078 Uiso 1 1 calc R
Fe3 Fe 0.10372(10) 0.82827(8) 0.19956(5) 0.0310(3) Uani 1 1 d .
Fe2 Fe 0.0000 0.5000 0.0000 0.0259(4) Uani 1 2 d S
Fe1 Fe 0.24415(9) 0.32101(7) 0.17441(5) 0.0256(3) Uani 1 1 d .
Fe4 Fe 0.0000 1.0000 0.0000 0.0245(4) Uani 1 2 d S
N1 N 0.0924(5) 0.4314(4) 0.0767(3) 0.0309(15) Uani 1 1 d .
N2 N 0.0905(6) 0.1386(5) 0.0692(3) 0.0337(15) Uani 1 1 d .
N3 N 0.4126(7) 0.2911(6) 0.0780(4) 0.052(2) Uani 1 1 d .
N4 N 0.3447(5) 0.4448(4) 0.2396(3) 0.0335(15) Uani 1 1 d .
N5 N 0.3840(6) 0.4511(4) 0.3105(3) 0.0351(16) Uani 1 1 d .
N6 N 0.1380(6) 0.3406(4) 0.2384(3) 0.0318(15) Uani 1 1 d .
N7 N 0.1926(6) 0.3664(4) 0.3103(3) 0.0321(15) Uani 1 1 d .
N8 N 0.3356(5) 0.2348(5) 0.2298(3) 0.0323(15) Uani 1 1 d .
N9 N 0.3674(6) 0.2704(4) 0.3021(3) 0.0352(16) Uani 1 1 d .
N10 N 0.0622(6) 0.9327(4) 0.0830(3) 0.0351(16) Uani 1 1 d .
N11 N -0.1671(8) 0.8257(6) 0.1836(5) 0.069(2) Uani 1 1 d .
N12 N 0.0517(5) 0.6411(5) 0.0764(3) 0.0335(15) Uani 1 1 d .
N13 N 0.1308(7) 0.9561(5) 0.2768(3) 0.0433(18) Uani 1 1 d .
N14 N 0.2124(7) 0.9605(5) 0.3392(3) 0.0483(19) Uani 1 1 d .
N15 N 0.1204(6) 0.7478(5) 0.2687(3) 0.0374(16) Uani 1 1 d .
N16 N 0.2101(7) 0.7793(5) 0.3293(3) 0.0477(19) Uani 1 1 d .
N17 N 0.2789(6) 0.8320(5) 0.2137(3) 0.0403(17) Uani 1 1 d .
N18 N 0.3512(7) 0.8575(5) 0.2816(4) 0.0459(18) Uani 1 1 d .
N19 N 0.3167(6) 1.0032(5) -0.0693(4) 0.0419(17) Uani 1 1 d .
N20 N -0.3200(6) 0.5479(5) 0.0658(3) 0.0383(16) Uani 1 1 d .
O1 O 0.1559(5) 0.9660(4) -0.0348(3) 0.0405(14) Uani 1 1 d .
O2 O -0.1615(5) 0.4855(4) 0.0302(3) 0.0397(14) Uani 1 1 d .

loop_
_atom_site_aniso_label
_atom_site_aniso_U_11
_atom_site_aniso_U_22
_atom_site_aniso_U_33
_atom_site_aniso_U_23
_atom_site_aniso_U_13
_atom_site_aniso_U_12
B2 0.044(6) 0.035(5) 0.031(5) 0.011(4) 0.008(4) 0.006(5)
B1 0.060(7) 0.053(7) 0.022(5) 0.009(5) -0.005(5) -0.002(6)
C1 0.028(4) 0.022(4) 0.031(4) 0.008(3) 0.012(3) 0.003(3)
C2 0.030(4) 0.020(4) 0.024(4) 0.016(3) 0.003(3) 0.010(3)
C3 0.041(5) 0.019(4) 0.050(5) 0.022(4) 0.006(4) 0.007(4)
C4 0.047(5) 0.031(5) 0.059(6) 0.021(4) 0.011(4) 0.000(4)
C5 0.044(5) 0.024(4) 0.048(5) 0.013(4) 0.009(4) 0.001(4)
C6 0.055(6) 0.024(4) 0.048(5) -0.005(4) 0.009(4) -0.011(4)
C7 0.058(6) 0.027(4) 0.040(5) 0.010(4) 0.001(4) 0.009(4)
C8 0.086(8) 0.044(6) 0.045(6) 0.001(5) 0.003(5) -0.022(5)
C9 0.035(5) 0.050(5) 0.049(5) 0.012(4) 0.018(4) 0.003(4)
C10 0.029(4) 0.027(4) 0.036(5) 0.008(4) 0.013(4) 0.013(3)
C11 0.056(6) 0.034(5) 0.067(7) 0.011(5) 0.031(5) -0.001(5)
C12 0.060(6) 0.037(5) 0.037(5) 0.013(4) 0.020(5) 0.013(5)
C13 0.104(8) 0.057(6) 0.046(6) 0.016(5) 0.040(6) 0.007(6)
C14 0.035(5) 0.027(4) 0.052(5) 0.013(4) 0.008(4) 0.015(4)
C15 0.032(4) 0.024(4) 0.056(6) 0.016(4) 0.005(4) 0.013(4)
C16 0.052(5) 0.036(5) 0.050(6) 0.028(4) 0.006(4) 0.018(4)
C17 0.047(5) 0.041(5) 0.038(5) 0.021(4) -0.006(4) 0.005(4)
C18 0.090(8) 0.075(7) 0.047(6) 0.035(6) -0.002(6) 0.021(6)
C19 0.050(5) 0.017(4) 0.024(4) 0.001(3) 0.005(4) 0.011(4)
C20 0.057(6) 0.024(4) 0.034(5) 0.007(4) 0.011(4) 0.005(4)
C21 0.040(5) 0.022(4) 0.030(4) 0.006(4) 0.004(4) 0.007(4)
C22 0.120(10) 0.049(6) 0.055(7) 0.020(5) 0.015(6) 0.036(7)
C23 0.087(7) 0.023(4) 0.042(5) 0.000(4) 0.025(5) 0.008(5)
C24 0.125(10) 0.030(5) 0.055(7) 0.002(5) 0.035(7) 0.012(6)
C25 0.110(8) 0.032(5) 0.025(5) -0.004(4) 0.018(5) -0.011(6)
C26 0.125(10) 0.066(7) 0.047(7) -0.009(6) 0.017(7) -0.027(7)
C27 0.067(6) 0.032(5) 0.040(5) 0.016(4) 0.013(5) 0.004(5)
C28 0.073(7) 0.042(5) 0.048(6) 0.023(5) 0.013(5) -0.004(5)
C29 0.078(7) 0.056(6) 0.044(6) 0.031(5) 0.012(5) 0.010(6)
C30 0.089(8) 0.105(9) 0.054(7) 0.053(7) -0.001(6) -0.001(7)
C31 0.051(5) 0.037(5) 0.066(6) 0.015(5) 0.031(5) 0.010(4)
C32 0.055(6) 0.014(4) 0.057(6) 0.018(4) 0.014(5) 0.009(4)
C33 0.040(5) 0.045(5) 0.094(8) 0.049(6) 0.008(5) 0.006(4)
C34 0.048(6) 0.035(5) 0.056(6) 0.021(5) -0.005(5) -0.010(4)
C35 0.059(7) 0.083(8) 0.080(8) 0.013(7) -0.020(6) -0.003(6)
C36 0.089(9) 0.062(8) 0.166(13) 0.023(8) 0.086(9) 0.019(7)
C37 0.073(7) 0.075(8) 0.121(10) 0.046(7) 0.061(7) 0.012(6)
C38 0.049(6) 0.038(5) 0.060(6) 0.022(5) 0.024(5) 0.008(5)
C39 0.058(6) 0.075(7) 0.086(8) 0.035(6) 0.046(6) 0.044(6)
C40 0.066(7) 0.079(8) 0.111(9) 0.059(7) 0.045(7) 0.017(6)
C41 0.037(5) 0.031(4) 0.049(5) 0.011(4) 0.022(4) 0.011(4)
C74 0.060(6) 0.047(5) 0.051(6) 0.021(5) 0.011(5) -0.010(5)
Fe3 0.0478(7) 0.0229(6) 0.0204(6) 0.0094(5) 0.0027(5) 0.0039(5)
Fe2 0.0355(9) 0.0177(7) 0.0241(8) 0.0052(6) 0.0079(7) 0.0062(7)
Fe1 0.0289(6) 0.0226(6) 0.0264(6) 0.0129(5) 0.0031(5) 0.0048(5)
Fe4 0.0331(9) 0.0192(7) 0.0226(8) 0.0086(6) 0.0073(7) 0.0054(7)
N1 0.039(4) 0.023(3) 0.028(4) 0.011(3) 0.002(3) 0.004(3)
N2 0.040(4) 0.029(4) 0.033(4) 0.010(3) 0.009(3) 0.012(3)
N3 0.053(5) 0.055(5) 0.068(5) 0.028(4) 0.039(4) 0.018(4)
N4 0.040(4) 0.028(3) 0.024(4) 0.011(3) -0.008(3) -0.003(3)
N5 0.036(4) 0.025(3) 0.040(4) 0.009(3) 0.003(3) -0.002(3)
N6 0.052(4) 0.014(3) 0.026(4) -0.001(3) 0.010(3) 0.006(3)
N7 0.046(4) 0.024(3) 0.028(4) 0.006(3) 0.015(3) 0.009(3)
N8 0.040(4) 0.032(4) 0.026(4) 0.013(3) 0.006(3) 0.002(3)
N9 0.049(4) 0.022(3) 0.029(4) 0.005(3) 0.004(3) -0.002(3)
N10 0.064(5) 0.018(3) 0.018(3) 0.005(3) 0.001(3) 0.001(3)
N11 0.067(6) 0.063(6) 0.082(7) 0.027(5) 0.024(5) 0.011(5)
N12 0.038(4) 0.027(4) 0.032(4) 0.010(3) 0.002(3) -0.002(3)
N13 0.069(5) 0.024(4) 0.031(4) 0.007(3) 0.006(4) 0.002(4)
N14 0.081(5) 0.029(4) 0.028(4) 0.007(3) 0.006(4) 0.001(4)
N15 0.052(4) 0.033(4) 0.022(3) 0.014(3) -0.003(3) -0.002(3)
N16 0.068(5) 0.041(4) 0.028(4) 0.018(3) -0.005(4) -0.004(4)
N17 0.066(5) 0.026(4) 0.030(4) 0.011(3) 0.009(4) 0.012(4)
N18 0.049(5) 0.035(4) 0.042(5) 0.011(3) -0.008(4) 0.003(4)
N19 0.040(4) 0.040(4) 0.055(5) 0.019(4) 0.023(4) 0.008(3)
N20 0.034(4) 0.041(4) 0.049(4) 0.019(3) 0.021(3) 0.010(3)
O1 0.038(3) 0.035(3) 0.052(4) 0.015(3) 0.016(3) 0.007(3)
O2 0.043(3) 0.034(3) 0.050(4) 0.012(3) 0.025(3) 0.014(3)

loop_
_atom_type_symbol
_atom_type_description
_atom_type_scat_dispersion_real
_atom_type_scat_dispersion_imag
_atom_type_scat_source
C C 0.0033 0.0016 'International Tables Vol C Tables 4.2.6.8 and 6.1.1.4'
H H 0.0000 0.0000 'International Tables Vol C Tables 4.2.6.8 and 6.1.1.4'
B B 0.0013 0.0007 'International Tables Vol C Tables 4.2.6.8 and 6.1.1.4'
N N 0.0061 0.0033 'International Tables Vol C Tables 4.2.6.8 and 6.1.1.4'
O O 0.0106 0.0060 'International Tables Vol C Tables 4.2.6.8 and 6.1.1.4'
Fe Fe 0.3463 0.8444 'International Tables Vol C Tables 4.2.6.8 and 6.1.1.4'

loop_
_geom_angle_atom_site_label_1
_geom_angle_atom_site_label_2
_geom_angle_atom_site_label_3
_geom_angle
_geom_angle_site_symmetry_1
_geom_angle_site_symmetry_3
N9 B2 N5 108.9(6) . .
N9 B2 N7 107.0(7) . .
N5 B2 N7 107.5(6) . .
N9 B2 H2 111.1 . .
N5 B2 H2 111.1 . .
N7 B2 H2 111.1 . .
N14 B1 N16 109.9(8) . .
N14 B1 N18 109.8(7) . .
N16 B1 N18 105.9(7) . .
N14 B1 H1 110.4 . .
N16 B1 H1 110.4 . .
N18 B1 H1 110.4 . .
N1 C1 Fe1 175.9(6) . .
N2 C2 Fe1 176.2(7) . .
N3 C3 Fe1 179.1(7) . .
C5 C4 H4A 109.5 . .
C5 C4 H4B 109.5 . .
H4A C4 H4B 109.5 . .
C5 C4 H4C 109.5 . .
H4A C4 H4C 109.5 . .
H4B C4 H4C 109.5 . .
N4 C5 C6 109.7(7) . .
N4 C5 C4 122.7(7) . .
C6 C5 C4 127.6(7) . .
C7 C6 C5 106.3(7) . .
C7 C6 H6 126.9 . .
C5 C6 H6 126.9 . .
N5 C7 C6 107.3(7) . .
N5 C7 C8 123.9(8) . .
C6 C7 C8 128.7(8) . .
C7 C8 H8A 109.5 . .
C7 C8 H8B 109.5 . .
H8A C8 H8B 109.5 . .
C7 C8 H8C 109.5 . .
H8A C8 H8C 109.5 . .
H8B C8 H8C 109.5 . .
C10 C9 H9A 109.5 . .
C10 C9 H9B 109.5 . .
H9A C9 H9B 109.5 . .
C10 C9 H9C 109.5 . .
H9A C9 H9C 109.5 . .
H9B C9 H9C 109.5 . .
N6 C10 C11 109.8(7) . .
N6 C10 C9 123.9(7) . .
C11 C10 C9 126.3(7) . .
C12 C11 C10 105.7(8) . .
C12 C11 H11 127.1 . .
C10 C11 H11 127.1 . .
N7 C12 C11 109.5(7) . .
N7 C12 C13 121.7(8) . .
C11 C12 C13 128.8(8) . .
C12 C13 H13A 109.5 . .
C12 C13 H13B 109.5 . .
H13A C13 H13B 109.5 . .
C12 C13 H13C 109.5 . .
H13A C13 H13C 109.5 . .
H13B C13 H13C 109.5 . .
C15 C14 H14A 109.5 . .
C15 C14 H14B 109.5 . .
H14A C14 H14B 109.5 . .
C15 C14 H14C 109.5 . .
H14A C14 H14C 109.5 . .
H14B C14 H14C 109.5 . .
N8 C15 C16 107.5(7) . .
N8 C15 C14 125.0(7) . .
C16 C15 C14 127.4(7) . .
C17 C16 C15 107.8(7) . .
C17 C16 H16 126.1 . .
C15 C16 H16 126.1 . .
N9 C17 C16 107.2(7) . .
N9 C17 C18 122.8(8) . .
C16 C17 C18 130.0(8) . .
C17 C18 H18A 109.5 . .
C17 C18 H18B 109.5 . .
H18A C18 H18B 109.5 . .
C17 C18 H18C 109.5 . .
H18A C18 H18C 109.5 . .
H18B C18 H18C 109.5 . .
N10 C19 Fe3 175.2(7) . .
N11 C20 Fe3 178.3(8) . .
N12 C21 Fe3 178.7(7) . .
C23 C22 H22A 109.5 . .
C23 C22 H22B 109.5 . .
H22A C22 H22B 109.5 . .
C23 C22 H22C 109.5 . .
H22A C22 H22C 109.5 . .
H22B C22 H22C 109.5 . .
N13 C23 C24 107.6(8) . .
N13 C23 C22 124.9(8) . .
C24 C23 C22 127.4(8) . .
C25 C24 C23 107.2(8) . .
C25 C24 H24 126.4 . .
C23 C24 H24 126.4 . .
N14 C25 C24 108.1(8) . .
N14 C25 C26 123.7(10) . .
C24 C25 C26 128.1(9) . .
C25 C26 H26A 109.5 . .
C25 C26 H26B 109.5 . .
H26A C26 H26B 109.5 . .
C25 C26 H26C 109.5 . .
H26A C26 H26C 109.5 . .
H26B C26 H26C 109.5 . .
N15 C27 C28 109.3(8) . .
N15 C27 C74 124.7(7) . .
C28 C27 C74 126.0(8) . .
C29 C28 C27 106.3(8) . .
C29 C28 H28 126.8 . .
C27 C28 H28 126.8 . .
C28 C29 N16 108.5(8) . .
C28 C29 C30 130.0(9) . .
N16 C29 C30 121.5(9) . .
C29 C30 H30A 109.5 . .
C29 C30 H30B 109.5 . .
H30A C30 H30B 109.5 . .
C29 C30 H30C 109.5 . .
H30A C30 H30C 109.5 . .
H30B C30 H30C 109.5 . .
C32 C31 H31A 109.5 . .
C32 C31 H31B 109.5 . .
H31A C31 H31B 109.5 . .
C32 C31 H31C 109.5 . .
H31A C31 H31C 109.5 . .
H31B C31 H31C 109.5 . .
N17 C32 C33 108.9(8) . .
N17 C32 C31 123.9(8) . .
C33 C32 C31 127.2(9) . .
C34 C33 C32 106.4(9) . .
C34 C33 H33 126.8 . .
C32 C33 H33 126.8 . .
N18 C34 C33 108.1(8) . .
N18 C34 C35 121.8(9) . .
C33 C34 C35 130.1(10) . .
C34 C35 H35A 109.5 . .
C34 C35 H35B 109.5 . .
H35A C35 H35B 109.5 . .
C34 C35 H35C 109.5 . .
H35A C35 H35C 109.5 . .
H35B C35 H35C 109.5 . .
N19 C36 H36A 109.5 . .
N19 C36 H36B 109.5 . .
H36A C36 H36B 109.5 . .
N19 C36 H36C 109.5 . .
H36A C36 H36C 109.5 . .
H36B C36 H36C 109.5 . .
N19 C37 H37A 109.5 . .
N19 C37 H37B 109.5 . .
H37A C37 H37B 109.5 . .
N19 C37 H37C 109.5 . .
H37A C37 H37C 109.5 . .
H37B C37 H37C 109.5 . .
O1 C38 N19 123.9(8) . .
O1 C38 H38 118.1 . .
N19 C38 H38 118.1 . .
N20 C39 H39A 109.5 . .
N20 C39 H39B 109.5 . .
H39A C39 H39B 109.5 . .
N20 C39 H39C 109.5 . .
H39A C39 H39C 109.5 . .
H39B C39 H39C 109.5 . .
N20 C40 H40A 109.5 . .
N20 C40 H40B 109.5 . .
H40A C40 H40B 109.5 . .
N20 C40 H40C 109.5 . .
H40A C40 H40C 109.5 . .
H40B C40 H40C 109.5 . .
O2 C41 N20 124.4(8) . .
O2 C41 H41 117.8 . .
N20 C41 H41 117.8 . .
C27 C74 H74A 109.5 . .
C27 C74 H74B 109.5 . .
H74A C74 H74B 109.5 . .
C27 C74 H74C 109.5 . .
H74A C74 H74C 109.5 . .
H74B C74 H74C 109.5 . .
C21 Fe3 C19 84.7(3) . .
C21 Fe3 C20 88.6(3) . .
C19 Fe3 C20 87.5(3) . .
C21 Fe3 N17 92.9(3) . .
C19 Fe3 N17 93.3(3) . .
C20 Fe3 N17 178.4(3) . .
C21 Fe3 N13 176.5(3) . .
C19 Fe3 N13 92.1(3) . .
C20 Fe3 N13 89.8(3) . .
N17 Fe3 N13 88.7(3) . .
C21 Fe3 N15 91.6(3) . .
C19 Fe3 N15 176.0(3) . .
C20 Fe3 N15 90.7(3) . .
N17 Fe3 N15 88.6(3) . .
N13 Fe3 N15 91.4(3) . .
N1 Fe2 N1 180.0(3) 2_565 .
N1 Fe2 N12 90.9(2) 2_565 .
N1 Fe2 N12 89.1(2) . .
N1 Fe2 N12 89.1(2) 2_565 2_565
N1 Fe2 N12 90.9(2) . 2_565
N12 Fe2 N12 180.0(5) . 2_565
N1 Fe2 O2 90.4(2) 2_565 2_565
N1 Fe2 O2 89.6(2) . 2_565
N12 Fe2 O2 89.5(2) . 2_565
N12 Fe2 O2 90.5(2) 2_565 2_565
N1 Fe2 O2 89.6(2) 2_565 .
N1 Fe2 O2 90.4(2) . .
N12 Fe2 O2 90.5(2) . .
N12 Fe2 O2 89.5(2) 2_565 .
O2 Fe2 O2 180.0(3) 2_565 .
C2 Fe1 C1 84.7(3) . .
C2 Fe1 C3 88.2(3) . .
C1 Fe1 C3 87.4(3) . .
C2 Fe1 N6 92.6(3) . .
C1 Fe1 N6 93.2(3) . .
C3 Fe1 N6 178.9(3) . .
C2 Fe1 N4 177.3(3) . .
C1 Fe1 N4 92.6(3) . .
C3 Fe1 N4 91.5(3) . .
N6 Fe1 N4 87.7(3) . .
C2 Fe1 N8 90.5(3) . .
C1 Fe1 N8 175.1(3) . .
C3 Fe1 N8 91.7(3) . .
N6 Fe1 N8 87.7(2) . .
N4 Fe1 N8 92.2(2) . .
O1 Fe4 O1 180.0(3) 2_575 .
O1 Fe4 N2 89.6(2) 2_575 1_565
O1 Fe4 N2 90.4(2) . 1_565
O1 Fe4 N2 90.4(2) 2_575 2_565
O1 Fe4 N2 89.6(2) . 2_565
N2 Fe4 N2 180.000(1) 1_565 2_565
O1 Fe4 N10 90.7(2) 2_575 2_575
O1 Fe4 N10 89.3(2) . 2_575
N2 Fe4 N10 91.0(2) 1_565 2_575
N2 Fe4 N10 89.0(2) 2_565 2_575
O1 Fe4 N10 89.3(2) 2_575 .
O1 Fe4 N10 90.7(2) . .
N2 Fe4 N10 89.0(2) 1_565 .
N2 Fe4 N10 91.0(2) 2_565 .
N10 Fe4 N10 180.0(2) 2_575 .
C1 N1 Fe2 174.2(6) . .
C2 N2 Fe4 173.5(6) . 1_545
C5 N4 N5 105.2(6) . .
C5 N4 Fe1 136.6(5) . .
N5 N4 Fe1 118.1(4) . .
C7 N5 N4 111.5(6) . .
C7 N5 B2 129.8(7) . .
N4 N5 B2 118.2(6) . .
C10 N6 N7 106.4(6) . .
C10 N6 Fe1 135.9(5) . .
N7 N6 Fe1 117.7(5) . .
C12 N7 N6 108.6(6) . .
C12 N7 B2 132.5(7) . .
N6 N7 B2 118.8(6) . .
C15 N8 N9 107.6(6) . .
C15 N8 Fe1 134.8(5) . .
N9 N8 Fe1 117.6(5) . .
C17 N9 N8 109.8(6) . .
C17 N9 B2 130.5(7) . .
N8 N9 B2 119.6(6) . .
C19 N10 Fe4 171.0(7) . .
C21 N12 Fe2 170.9(6) . .
C23 N13 N14 106.6(7) . .
C23 N13 Fe3 135.7(6) . .
N14 N13 Fe3 117.6(5) . .
C25 N14 N13 110.3(7) . .
C25 N14 B1 131.4(8) . .
N13 N14 B1 118.2(6) . .
C27 N15 N16 106.7(6) . .
C27 N15 Fe3 135.9(6) . .
N16 N15 Fe3 117.3(5) . .
C29 N16 N15 109.0(7) . .
C29 N16 B1 132.4(8) . .
N15 N16 B1 118.5(6) . .
C32 N17 N18 105.9(7) . .
C32 N17 Fe3 136.3(6) . .
N18 N17 Fe3 117.7(5) . .
C34 N18 N17 110.7(7) . .
C34 N18 B1 131.5(8) . .
N17 N18 B1 117.8(7) . .
C38 N19 C36 119.7(8) . .
C38 N19 C37 121.5(7) . .
C36 N19 C37 118.7(7) . .
C41 N20 C39 121.9(7) . .
C41 N20 C40 119.9(7) . .
C39 N20 C40 117.9(7) . .
C38 O1 Fe4 124.8(5) . .
C41 O2 Fe2 124.5(5) . .

loop_
_geom_bond_atom_site_label_1
_geom_bond_atom_site_label_2
_geom_bond_distance
_geom_bond_site_symmetry_2
B2 N9 1.521(10) .
B2 N5 1.534(11) .
B2 N7 1.554(11) .
B2 H2 1.0000 .
B1 N14 1.491(13) .
B1 N16 1.544(12) .
B1 N18 1.563(12) .
B1 H1 1.0000 .
C1 N1 1.158(8) .
C1 Fe1 1.912(8) .
C2 N2 1.131(9) .
C2 Fe1 1.903(8) .
C3 N3 1.172(10) .
C3 Fe1 1.912(9) .
C4 C5 1.507(11) .
C4 H4A 0.9800 .
C4 H4B 0.9800 .
C4 H4C 0.9800 .
C5 N4 1.339(9) .
C5 C6 1.397(11) .
C6 C7 1.376(11) .
C6 H6 0.9500 .
C7 N5 1.323(10) .
C7 C8 1.466(11) .
C8 H8A 0.9800 .
C8 H8B 0.9800 .
C8 H8C 0.9800 .
C9 C10 1.497(10) .
C9 H9A 0.9800 .
C9 H9B 0.9800 .
C9 H9C 0.9800 .
C10 N6 1.326(9) .
C10 C11 1.384(11) .
C11 C12 1.352(12) .
C11 H11 0.9500 .
C12 N7 1.323(10) .
C12 C13 1.542(11) .
C13 H13A 0.9800 .
C13 H13B 0.9800 .
C13 H13C 0.9800 .
C14 C15 1.475(11) .
C14 H14A 0.9800 .
C14 H14B 0.9800 .
C14 H14C 0.9800 .
C15 N8 1.350(9) .
C15 C16 1.395(11) .
C16 C17 1.375(11) .
C16 H16 0.9500 .
C17 N9 1.341(9) .
C17 C18 1.505(11) .
C18 H18A 0.9800 .
C18 H18B 0.9800 .
C18 H18C 0.9800 .
C19 N10 1.156(9) .
C19 Fe3 1.906(8) .
C20 N11 1.151(10) .
C20 Fe3 1.918(10) .
C21 N12 1.140(9) .
C21 Fe3 1.893(8) .
C22 C23 1.463(12) .
C22 H22A 0.9800 .
C22 H22B 0.9800 .
C22 H22C 0.9800 .
C23 N13 1.356(10) .
C23 C24 1.409(12) .
C24 C25 1.345(13) .
C24 H24 0.9500 .
C25 N14 1.340(10) .
C25 C26 1.497(13) .
C26 H26A 0.9800 .
C26 H26B 0.9800 .
C26 H26C 0.9800 .
C27 N15 1.345(10) .
C27 C28 1.378(11) .
C27 C74 1.511(12) .
C28 C29 1.346(12) .
C28 H28 0.9500 .
C29 N16 1.351(10) .
C29 C30 1.509(12) .
C30 H30A 0.9800 .
C30 H30B 0.9800 .
C30 H30C 0.9800 .
C31 C32 1.477(11) .
C31 H31A 0.9800 .
C31 H31B 0.9800 .
C31 H31C 0.9800 .
C32 N17 1.342(10) .
C32 C33 1.406(12) .
C33 C34 1.352(13) .
C33 H33 0.9500 .
C34 N18 1.330(11) .
C34 C35 1.513(12) .
C35 H35A 0.9800 .
C35 H35B 0.9800 .
C35 H35C 0.9800 .
C36 N19 1.445(12) .
C36 H36A 0.9800 .
C36 H36B 0.9800 .
C36 H36C 0.9800 .
C37 N19 1.467(11) .
C37 H37A 0.9800 .
C37 H37B 0.9800 .
C37 H37C 0.9800 .
C38 O1 1.223(9) .
C38 N19 1.333(10) .
C38 H38 0.9500 .
C39 N20 1.442(10) .
C39 H39A 0.9800 .
C39 H39B 0.9800 .
C39 H39C 0.9800 .
C40 N20 1.451(11) .
C40 H40A 0.9800 .
C40 H40B 0.9800 .
C40 H40C 0.9800 .
C41 O2 1.229(8) .
C41 N20 1.324(9) .
C41 H41 0.9500 .
C74 H74A 0.9800 .
C74 H74B 0.9800 .
C74 H74C 0.9800 .
Fe3 N17 1.972(7) .
Fe3 N13 2.002(6) .
Fe3 N15 2.008(6) .
Fe2 N1 2.122(6) 2_565
Fe2 N1 2.122(6) .
Fe2 N12 2.126(6) .
Fe2 N12 2.126(6) 2_565
Fe2 O2 2.141(5) 2_565
Fe2 O2 2.141(5) .
Fe1 N6 1.994(6) .
Fe1 N4 2.002(6) .
Fe1 N8 2.004(6) .
Fe4 O1 2.129(5) 2_575
Fe4 O1 2.129(5) .
Fe4 N2 2.129(7) 1_565
Fe4 N2 2.129(7) 2_565
Fe4 N10 2.131(6) 2_575
Fe4 N10 2.131(6) .
N2 Fe4 2.129(7) 1_545
N4 N5 1.381(8) .
N6 N7 1.385(8) .
N8 N9 1.376(8) .
N13 N14 1.361(9) .
N15 N16 1.352(8) .
N17 N18 1.370(9) .

loop_
_platon_squeeze_void_nr
_platon_squeeze_void_average_x
_platon_squeeze_void_average_y
_platon_squeeze_void_average_z
_platon_squeeze_void_volume
_platon_squeeze_void_count_electrons
_platon_squeeze_void_content
1 0.000 0.025 0.500 699 196 ' corrresponds to 4 DMF and 2 water molecules'
